data_4124580
loop_
_publ_author_name
'Blake, Matthew P.'
'Kaltsoyannis, Nikolas'
'Mountford, Philip'

_publ_section_title
;
 Probing the Limits of Alkaline Earth-Transition Metal Bonding: An
 Experimental and Computational Study.
;
_journal_issue 38
_journal_name_full 'Journal of the American Chemical Society'
_journal_page_first 12352
_journal_page_last 12368
_journal_paper_doi 10.1021/jacs.5b07866
_journal_volume 137
_journal_year 2015
_chemical_formula_moiety 'C75 H124 Co3 O12 P3 Sm1, 0.25 (C6 H14)'
_chemical_formula_sum 'C76.5 H127.5 Co3 O12 P3 Sm'
_chemical_formula_weight 1659.47
_chemical_name_systematic
;
Sm{Co(CO)3(PCy3)}3(THF)3
;
_space_group_IT_number 14
_symmetry_cell_setting monoclinic
_symmetry_space_group_name_Hall '-P 2yn'
_symmetry_space_group_name_H-M 'P 1 21/n 1'
_atom_sites_solution_hydrogens difmap
_atom_sites_solution_primary direct
_atom_sites_solution_secondary difmap
_cell_angle_alpha 90
_cell_angle_beta 103.123(3)
_cell_angle_gamma 90
_cell_formula_units_Z 4
_cell_length_a 20.6944(6)
_cell_length_b 11.0900(3)
_cell_length_c 36.5676(9)
_cell_measurement_reflns_used 10952
_cell_measurement_temperature 150
_cell_measurement_theta_max 77
_cell_measurement_theta_min 3
_cell_volume 8173.1(4)
_computing_cell_refinement 'CrysAlis, (Oxford Diffraction, 2002)'
_computing_data_collection 'SuperNova, (Oxford Diffraction, 2010)'
_computing_data_reduction 'CrysAlis, (Oxford Diffraction, 2002)'
_computing_molecular_graphics 'CAMERON (Watkin et al., 1996)'
_computing_publication_material 'CRYSTALS (Betteridge et al., 2003)'
_computing_structure_refinement 'CRYSTALS (Betteridge et al., 2003)'
_computing_structure_solution 'SIR92 (Altomare et al., 1994)'
_diffrn_ambient_temperature 150
_diffrn_measured_fraction_theta_full 0.989
_diffrn_measured_fraction_theta_max 0.966
_diffrn_measurement_device Area
_diffrn_measurement_device_type 'Oxford Diffraction SuperNova'
_diffrn_measurement_method \w
_diffrn_radiation_monochromator graphite
_diffrn_radiation_type 'Cu K\a'
_diffrn_radiation_wavelength 1.54180
_diffrn_reflns_av_R_equivalents 0.093
_diffrn_reflns_limit_h_max 25
_diffrn_reflns_limit_h_min -26
_diffrn_reflns_limit_k_max 10
_diffrn_reflns_limit_k_min -13
_diffrn_reflns_limit_l_max 46
_diffrn_reflns_limit_l_min -44
_diffrn_reflns_number 41842
_diffrn_reflns_theta_full 70.000
_diffrn_reflns_theta_max 76.932
_diffrn_reflns_theta_min 3.869
_diffrn_standards_number 0
_exptl_absorpt_coefficient_mu 10.985
_exptl_absorpt_correction_T_max 0.58
_exptl_absorpt_correction_T_min 0.20
_exptl_absorpt_correction_type multi-scan
_exptl_absorpt_process_details 'CrysAlis, (Oxford Diffraction, 2002)'
_exptl_crystal_colour red
_exptl_crystal_density_diffrn 1.349
_exptl_crystal_density_method 'not measured'
_exptl_crystal_description block
_exptl_crystal_F_000 3482
_exptl_crystal_size_max 0.150
_exptl_crystal_size_mid 0.100
_exptl_crystal_size_min 0.050
_refine_diff_density_max 2.52
_refine_diff_density_min -1.91
_refine_ls_extinction_method None
_refine_ls_goodness_of_fit_ref 1.0710
_refine_ls_hydrogen_treatment constr
_refine_ls_matrix_type full
_refine_ls_number_parameters 1045
_refine_ls_number_reflns 8984
_refine_ls_number_restraints 785
_refine_ls_R_factor_all 0.1657
_refine_ls_R_factor_gt 0.1092
_refine_ls_shift/su_max 0.0237400
_refine_ls_shift/su_mean 0.0008794
_refine_ls_structure_factor_coef F
_refine_ls_weighting_details
;
 Method, part 1, Chebychev polynomial, (Watkin, 1994, Prince, 1982) 
 [weight] = 1.0/[A~0~*T~0~(x)+A~1~*T~1~(x) ... +A~n-1~]*T~n-1~(x)] 
 where A~i~ are the Chebychev coefficients listed below and x= Fcalc/Fmax 
 Method = Robust Weighting (Prince, 1982) 
 W = [weight] * [1-(deltaF/6*sigmaF)^2^]^2^ 
 A~i~ are: 
 24.7 -45.3 -1.99 6.24 
;
_refine_ls_weighting_scheme calc
_refine_ls_wR_factor_all 0.0177
_refine_ls_wR_factor_gt 0.0131
_refine_ls_wR_factor_ref 0.0129
_reflns_limit_h_max 25
_reflns_limit_h_min -26
_reflns_limit_k_max 13
_reflns_limit_k_min 0
_reflns_limit_l_max 46
_reflns_limit_l_min 0
_reflns_number_gt 9893
_reflns_number_total 16681
_reflns_threshold_expression I>2.0\s(I)
_oxford_diffrn_Wilson_B_factor 1.97
_oxford_diffrn_Wilson_scale 0.77
_oxford_refine_ls_r_factor_ref 0.1010
_oxford_refine_ls_scale 1.3402(16)
_oxford_reflns_number_all 16681
_oxford_reflns_threshold_expression_ref I>2.5\s(I)
_cod_data_source_file ja5b07866_si_002.cif
_cod_data_source_block compound_27
_cod_depositor_comments
;
The following automatic conversions were performed:

'_symmetry_cell_setting' value 'Monoclinic' changed to 'monoclinic'
according to
/usr/data/users/saulius/crontab/automatic-downloads/current/ACS/lib/dictionaries/cif_core.dic
dictionary named 'cif_core.dic' version 2.4.2 from 2011-04-26.

'_atom_sites_solution_primary' value 'Direct' changed to 'direct'
according to
/usr/data/users/saulius/crontab/automatic-downloads/current/ACS/lib/dictionaries/cif_core.dic
dictionary named 'cif_core.dic' version 2.4.2 from 2011-04-26.

Automatic conversion script
Id: cif_fix_values 3271 2015-04-21 07:52:19Z andrius 
;
_cod_original_sg_symbol_H-M 'P 1 21/n 1 '
_cod_original_formula_sum 'C76.50 H127.50 Co3 O12 P3 Sm1'
_cod_database_code 4124580

loop_
_symmetry_equiv_pos_as_xyz
x,y,z
-x,-y,-z
-x+1/2,y+1/2,-z+1/2
x+1/2,-y+1/2,z+1/2

loop_
_atom_site_label
_atom_site_type_symbol
_atom_site_fract_x
_atom_site_fract_y
_atom_site_fract_z
_atom_site_U_iso_or_equiv
_atom_site_occupancy
_atom_site_adp_type
_atom_site_refinement_flags_posn
_atom_site_refinement_flags_adp
_atom_site_disorder_assembly
_atom_site_disorder_group
Sm1 Sm 0.982763(15) 0.61951(4) 0.624641(9) 0.0301 1.0000 Uani . U . .
Co1 Co 1.11141(4) 0.49854(9) 0.62880(2) 0.0327 1.0000 Uani . . . .
Co2 Co 0.94864(5) 0.57500(9) 0.69602(3) 0.0375 1.0000 Uani . . . .
Co3 Co 0.78478(5) 0.81921(11) 0.53955(3) 0.0445 1.0000 Uani . U . .
P1 P 1.21150(7) 0.41405(16) 0.63958(4) 0.0384 1.0000 Uani . U . .
P2 P 0.92607(8) 0.52028(16) 0.75027(4) 0.0364 1.0000 Uani . U . .
P3 P 0.69676(7) 0.89814(16) 0.55538(4) 0.0335 1.0000 Uani . U . .
O1 O 1.1542(2) 0.7377(5) 0.65458(13) 0.0514 1.0000 Uani . . . .
O2 O 1.0524(2) 0.3159(5) 0.66824(14) 0.0530 1.0000 Uani . . . .
O3 O 1.0770(2) 0.4862(4) 0.54753(13) 0.0521 1.0000 Uani . . . .
O4 O 0.8865(3) 0.3686(7) 0.65369(17) 0.0868 1.0000 Uani . . . .
O5 O 1.0891(2) 0.6110(5) 0.72504(12) 0.0507 1.0000 Uani . . . .
O6 O 0.8758(3) 0.8011(6) 0.68200(15) 0.0646 1.0000 Uani . . . .
O7 O 0.8768(2) 0.7014(5) 0.60162(13) 0.0515 1.0000 Uani . U . .
O8 O 0.8493(4) 1.0218(8) 0.5121(2) 0.1108 1.0000 Uani . . . .
O9 O 0.7420(3) 0.6423(7) 0.48078(18) 0.0932 1.0000 Uani . . . .
O10 O 1.0001(2) 0.8329(4) 0.64126(11) 0.0393 1.0000 Uani . U . 1
O11 O 0.99704(19) 0.7168(4) 0.56677(10) 0.0321 1.0000 Uani . U . 1
O12 O 0.9223(2) 0.4657(4) 0.58247(12) 0.0434 1.0000 Uani . U . .
C1 C 1.1341(3) 0.6410(7) 0.64505(15) 0.0321 1.0000 Uani . . . .
C2 C 1.0736(3) 0.3914(8) 0.6531(2) 0.0483 1.0000 Uani . . . .
C3 C 1.0882(3) 0.4891(7) 0.57981(19) 0.0411 1.0000 Uani . . . .
C4 C 0.9124(4) 0.4510(9) 0.6692(2) 0.0627 1.0000 Uani . . . .
C5 C 1.0330(3) 0.5977(7) 0.71249(17) 0.0442 1.0000 Uani . . . .
C6 C 0.9027(3) 0.7107(7) 0.68708(17) 0.0391 1.0000 Uani . . . .
C7 C 0.8365(3) 0.7519(8) 0.57762(19) 0.0511 1.0000 Uani . U . .
C8 C 0.8234(4) 0.9447(10) 0.5224(2) 0.0661 1.0000 Uani . . . .
C9 C 0.7562(3) 0.7166(8) 0.5039(2) 0.0571 1.0000 Uani . . . .
C10 C 1.2683(3) 0.4790(8) 0.6147(2) 0.0633 1.0000 Uani D U . .
C11 C 1.2541(4) 0.5989(8) 0.6002(3) 0.0739 1.0000 Uani D U . .
C12 C 1.2927(3) 0.6489(9) 0.5714(3) 0.0741 1.0000 Uani D U . .
C13 C 1.3670(4) 0.6194(10) 0.5874(3) 0.0840 1.0000 Uani D U . .
C14 C 1.3833(4) 0.5005(9) 0.6018(3) 0.0855 1.0000 Uani D U . .
C15 C 1.3411(3) 0.4590(9) 0.6271(2) 0.0712 1.0000 Uani D U . .
C16 C 1.2117(4) 0.2492(8) 0.6256(2) 0.0739 1.0000 Uani D U . .
C17 C 1.1629(4) 0.2177(8) 0.5918(3) 0.0841 1.0000 Uani D U . .
C18 C 1.1558(4) 0.0873(7) 0.5821(3) 0.0722 1.0000 Uani D U . .
C19 C 1.2192(5) 0.0152(9) 0.5916(4) 0.0986 1.0000 Uani D U . .
C20 C 1.2667(5) 0.0463(10) 0.6262(3) 0.1129 1.0000 Uani D U . .
C21 C 1.2763(4) 0.1800(8) 0.6352(2) 0.0707 1.0000 Uani D U . .
C22 C 1.2565(3) 0.4058(5) 0.68934(15) 0.0355 1.0000 Uani D U . .
C23 C 1.2162(4) 0.3341(7) 0.71296(17) 0.0532 1.0000 Uani D U . .
C24 C 1.2552(4) 0.3240(7) 0.75419(17) 0.0662 1.0000 Uani D U . .
C25 C 1.2732(4) 0.4499(6) 0.77140(17) 0.0551 1.0000 Uani D U . .
C26 C 1.3121(3) 0.5210(7) 0.74756(15) 0.0537 1.0000 Uani D U . .
C27 C 1.2728(3) 0.5330(5) 0.70651(15) 0.0385 1.0000 Uani D U . .
C28 C 0.9663(3) 0.3793(7) 0.77172(19) 0.0542 1.0000 Uani D U . .
C29 C 0.9452(4) 0.2715(6) 0.7452(2) 0.0724 1.0000 Uani D U . .
C30 C 0.9725(4) 0.1531(8) 0.7645(3) 0.0990 1.0000 Uani D U . .
C31 C 1.0478(4) 0.1610(10) 0.7771(3) 0.1114 1.0000 Uani D U . .
C32 C 1.0697(5) 0.2718(9) 0.8013(3) 0.0990 1.0000 Uani D U . .
C33 C 1.0419(3) 0.3920(8) 0.7822(2) 0.0728 1.0000 Uani D U . .
C34 C 0.9403(7) 0.6390(18) 0.7889(6) 0.0334 0.5000 Uani D U 1 4
C35 C 0.9518(15) 0.591(2) 0.8289(5) 0.0435 0.5000 Uani D U 1 4
C36 C 0.9494(9) 0.7011(17) 0.8555(5) 0.0597 0.5000 Uani D U 1 4
C37 C 1.0021(8) 0.7958(16) 0.8517(4) 0.0551 0.5000 Uani D U 1 4
C38 C 0.9997(10) 0.8375(19) 0.8116(5) 0.0692 0.5000 Uani D U 1 4
C39 C 0.9958(7) 0.7284(13) 0.7856(4) 0.0490 0.5000 Uani D U 1 4
C40 C 0.8387(9) 0.4780(16) 0.7455(4) 0.0419 0.5000 Uani D U 1 1
C41 C 0.8188(3) 0.4183(6) 0.77892(18) 0.0504 1.0000 Uani D U 1 1
C42 C 0.7464(5) 0.3815(14) 0.7679(5) 0.0524 0.5000 Uani D U 1 1
C43 C 0.7000(7) 0.4867(14) 0.7544(4) 0.0470 0.5000 Uani D U 1 1
C44 C 0.7179(8) 0.547(2) 0.7208(5) 0.0464 0.5000 Uani D U 1 1
C45 C 0.7911(6) 0.5780(13) 0.7286(5) 0.0431 0.5000 Uani D U 1 1
C46 C 0.7197(3) 1.0353(7) 0.58422(17) 0.0525 1.0000 Uani D U . .
C47 C 0.7627(4) 1.0075(7) 0.62236(18) 0.0618 1.0000 Uani D U . .
C48 C 0.7967(4) 1.1166(9) 0.6436(3) 0.0931 1.0000 Uani D U . .
C49 C 0.7435(4) 1.2089(8) 0.6470(3) 0.0898 1.0000 Uani D U . .
C50 C 0.6991(5) 1.2371(7) 0.6086(2) 0.0811 1.0000 Uani D U . .
C51 C 0.6659(3) 1.1236(6) 0.5898(2) 0.0611 1.0000 Uani D U . .
C52 C 0.6293(3) 0.9467(6) 0.51501(17) 0.0412 1.0000 Uani D U . .
C53 C 0.6554(4) 1.0377(6) 0.49073(19) 0.0532 1.0000 Uani D U . .
C54 C 0.6035(4) 1.0784(8) 0.4569(2) 0.0738 1.0000 Uani D U . .
C55 C 0.5720(4) 0.9717(7) 0.4345(2) 0.0642 1.0000 Uani D U . .
C56 C 0.5437(3) 0.8866(8) 0.45875(18) 0.0606 1.0000 Uani D U . .
C57 C 0.5956(3) 0.8421(6) 0.49226(17) 0.0481 1.0000 Uani D U . .
C58 C 0.6574(8) 0.8119(13) 0.5872(5) 0.0395 0.5000 Uani D U 2 1
C59 C 0.5856(8) 0.8381(18) 0.5891(5) 0.0446 0.5000 Uani D U 2 1
C60 C 0.5631(10) 0.7612(14) 0.6187(4) 0.0604 0.5000 Uani D U 2 1
C61 C 0.5797(8) 0.6282(15) 0.6165(5) 0.0702 0.5000 Uani D U 2 1
C62 C 0.6560(8) 0.617(2) 0.6198(5) 0.0654 0.5000 Uani D U 2 1
C63 C 0.6648(9) 0.6750(11) 0.5816(4) 0.0586 0.5000 Uani D U 2 1
C64 C 0.9591(4) 0.9304(6) 0.6215(2) 0.0476 1.0000 Uani . U . 1
C65 C 0.9939(4) 1.0459(7) 0.6344(2) 0.0538 1.0000 Uani . U . 1
C66 C 1.0394(8) 1.0158(15) 0.6726(4) 0.0525 0.5000 Uani . U . 1
C67 C 1.0383(3) 0.8859(7) 0.67711(17) 0.0433 1.0000 Uani . U . 1
C68 C 1.0539(3) 0.7921(6) 0.56414(16) 0.0374 1.0000 Uani . U . 1
C69 C 1.0256(3) 0.8621(7) 0.52900(16) 0.0455 1.0000 Uani . U . 1
C70 C 0.9705(7) 0.8004(15) 0.5047(4) 0.0420 0.5000 Uani . U . 1
C71 C 0.9593(3) 0.6912(6) 0.52920(14) 0.0359 1.0000 Uani . U . 1
C72 C 0.8518(4) 0.4688(7) 0.5631(3) 0.0703 1.0000 Uani . U . .
C73 C 0.8480(5) 0.3546(8) 0.5377(3) 0.0806 1.0000 Uani . U . .
C74 C 0.8911(5) 0.2624(9) 0.5620(3) 0.0867 1.0000 Uani . U . .
C75 C 0.9453(5) 0.3394(8) 0.5810(3) 0.0728 1.0000 Uani . U . .
C101 C 0.6466(7) 0.4086(13) 0.5221(5) 0.0686 0.5000 Uani D U . .
C102 C 0.5726(6) 0.3922(11) 0.5188(4) 0.0595 0.5000 Uani D U . .
C103 C 0.5369(4) 0.5036(10) 0.4997(4) 0.0547 0.5000 Uani D U . .
C341 C 0.9605(10) 0.6234(17) 0.7884(7) 0.0493 0.5000 Uani D U 1 3
C351 C 0.9441(19) 0.602(3) 0.8259(7) 0.0652 0.5000 Uani D U 1 3
C361 C 0.9837(13) 0.6832(17) 0.8577(6) 0.0795 0.5000 Uani D U 1 3
C371 C 0.9584(11) 0.8102(16) 0.8484(5) 0.0721 0.5000 Uani D U 1 3
C381 C 0.9711(9) 0.8486(18) 0.8104(4) 0.0550 0.5000 Uani D U 1 3
C391 C 0.9440(8) 0.7567(12) 0.7794(3) 0.0482 0.5000 Uani D U 1 3
C401 C 0.8349(8) 0.5147(14) 0.7515(4) 0.0475 0.5000 Uani D U 1 2
C421 C 0.7454(7) 0.4215(17) 0.7816(4) 0.0660 0.5000 Uani D U 1 2
C431 C 0.6969(9) 0.420(2) 0.7441(4) 0.0719 0.5000 Uani D U 1 2
C441 C 0.7151(9) 0.514(2) 0.7176(6) 0.0607 0.5000 Uani D U 1 2
C451 C 0.7875(6) 0.5120(17) 0.7135(4) 0.0499 0.5000 Uani D U 1 2
C581 C 0.6495(8) 0.7882(15) 0.5781(4) 0.0337 0.5000 Uani D U 2 2
C591 C 0.5958(8) 0.8511(16) 0.5968(5) 0.0358 0.5000 Uani D U 2 2
C601 C 0.5492(7) 0.7475(13) 0.6064(4) 0.0395 0.5000 Uani D U 2 2
C611 C 0.5944(6) 0.6602(12) 0.6365(4) 0.0414 0.5000 Uani D U 2 2
C621 C 0.6400(7) 0.5928(14) 0.6131(5) 0.0419 0.5000 Uani D U 2 2
C631 C 0.6909(6) 0.6988(11) 0.6084(4) 0.0356 0.5000 Uani D U 2 2
C661 C 1.0627(8) 1.0005(14) 0.6624(4) 0.0455 0.5000 Uani . U . 2
C701 C 0.9929(8) 0.7547(14) 0.5053(4) 0.0428 0.5000 Uani . U . 2
H101 H 1.2585 0.4334 0.5921 0.0758 1.0000 Uiso R . . .
H111 H 1.2637 0.6513 0.6213 0.0955 1.0000 Uiso R . . .
H112 H 1.2081 0.6027 0.5888 0.0955 1.0000 Uiso R . . .
H121 H 1.2862 0.7334 0.5683 0.1000 1.0000 Uiso R . . .
H122 H 1.2773 0.6097 0.5480 0.1000 1.0000 Uiso R . . .
H131 H 1.3832 0.6723 0.6078 0.1083 1.0000 Uiso R . . .
H132 H 1.3894 0.6349 0.5679 0.1083 1.0000 Uiso R . . .
H141 H 1.4291 0.4955 0.6138 0.1047 1.0000 Uiso R . . .
H142 H 1.3741 0.4475 0.5808 0.1047 1.0000 Uiso R . . .
H151 H 1.3556 0.5047 0.6494 0.0910 1.0000 Uiso R . . .
H152 H 1.3489 0.3757 0.6325 0.0910 1.0000 Uiso R . . .
H161 H 1.1906 0.2155 0.6438 0.0904 1.0000 Uiso R . . .
H171 H 1.1780 0.2558 0.5720 0.1087 1.0000 Uiso R . . .
H172 H 1.1207 0.2493 0.5929 0.1087 1.0000 Uiso R . . .
H181 H 1.1259 0.0548 0.5958 0.0972 1.0000 Uiso R . . .
H182 H 1.1374 0.0793 0.5560 0.0972 1.0000 Uiso R . . .
H191 H 1.2397 0.0211 0.5710 0.1207 1.0000 Uiso R . . .
H192 H 1.2072 -0.0663 0.5946 0.1207 1.0000 Uiso R . . .
H201 H 1.3085 0.0186 0.6231 0.1338 1.0000 Uiso R . . .
H202 H 1.2555 0.0058 0.6468 0.1338 1.0000 Uiso R . . .
H211 H 1.2951 0.1873 0.6613 0.0956 1.0000 Uiso R . . .
H212 H 1.3051 0.2159 0.6214 0.0956 1.0000 Uiso R . . .
H221 H 1.2973 0.3655 0.6904 0.0507 1.0000 Uiso R . . .
H231 H 1.2091 0.2550 0.7029 0.0768 1.0000 Uiso R . . .
H232 H 1.1746 0.3720 0.7118 0.0768 1.0000 Uiso R . . .
H241 H 1.2951 0.2802 0.7555 0.0882 1.0000 Uiso R . . .
H242 H 1.2286 0.2832 0.7683 0.0882 1.0000 Uiso R . . .
H251 H 1.2988 0.4421 0.7964 0.0749 1.0000 Uiso R . . .
H252 H 1.2333 0.4922 0.7717 0.0749 1.0000 Uiso R . . .
H261 H 1.3215 0.5993 0.7580 0.0769 1.0000 Uiso R . . .
H262 H 1.3525 0.4799 0.7479 0.0769 1.0000 Uiso R . . .
H271 H 1.2981 0.5764 0.6922 0.0559 1.0000 Uiso R . . .
H272 H 1.2326 0.5749 0.7061 0.0559 1.0000 Uiso R . . .
H281 H 0.9510 0.3640 0.7939 0.0688 1.0000 Uiso R . . .
H291 H 0.9629 0.2825 0.7236 0.0957 1.0000 Uiso R . . .
H292 H 0.8982 0.2679 0.7378 0.0957 1.0000 Uiso R . . .
H301 H 0.9541 0.1409 0.7857 0.1163 1.0000 Uiso R . . .
H302 H 0.9604 0.0878 0.7474 0.1163 1.0000 Uiso R . . .
H311 H 1.0640 0.0906 0.7910 0.1349 1.0000 Uiso R . . .
H312 H 1.0662 0.1662 0.7556 0.1349 1.0000 Uiso R . . .
H321 H 1.1168 0.2756 0.8080 0.1244 1.0000 Uiso R . . .
H322 H 1.0531 0.2630 0.8234 0.1244 1.0000 Uiso R . . .
H331 H 1.0543 0.4575 0.7991 0.0943 1.0000 Uiso R . . .
H332 H 1.0589 0.4047 0.7605 0.0943 1.0000 Uiso R . . .
H341 H 0.9005 0.6845 0.7850 0.0566 0.5000 Uiso R . 1 4
H351 H 0.9934 0.5507 0.8351 0.0645 0.5000 Uiso R . 1 4
H352 H 0.9175 0.5363 0.8309 0.0645 0.5000 Uiso R . 1 4
H361 H 0.9588 0.6725 0.8806 0.0672 0.5000 Uiso R . 1 4
H362 H 0.9066 0.7371 0.8496 0.0672 0.5000 Uiso R . 1 4
H371 H 0.9968 0.8621 0.8672 0.0659 0.5000 Uiso R . 1 4
H372 H 1.0451 0.7622 0.8603 0.0659 0.5000 Uiso R . 1 4
H381 H 1.0367 0.8867 0.8105 0.0764 0.5000 Uiso R . 1 4
H382 H 0.9600 0.8827 0.8037 0.0764 0.5000 Uiso R . 1 4
H391 H 1.0371 0.6877 0.7930 0.0612 0.5000 Uiso R . 1 4
H392 H 0.9897 0.7542 0.7603 0.0612 0.5000 Uiso R . 1 4
H401 H 0.8317 0.4164 0.7269 0.0489 0.5000 Uiso R . 1 1
H411 H 0.8253 0.4728 0.7995 0.0684 1.0000 Uiso R . 1 1
H412 H 0.8457 0.3488 0.7859 0.0684 1.0000 Uiso R . 1 1
H421 H 0.7339 0.3453 0.7888 0.0752 0.5000 Uiso R . 1 1
H422 H 0.7407 0.3250 0.7479 0.0752 0.5000 Uiso R . 1 1
H431 H 0.7073 0.5450 0.7739 0.0765 0.5000 Uiso R . 1 1
H432 H 0.6549 0.4618 0.7491 0.0765 0.5000 Uiso R . 1 1
H441 H 0.6918 0.6177 0.7142 0.0671 0.5000 Uiso R . 1 1
H442 H 0.7076 0.4907 0.7007 0.0671 0.5000 Uiso R . 1 1
H451 H 0.7985 0.6466 0.7445 0.0599 0.5000 Uiso R . 1 1
H452 H 0.8013 0.5975 0.7052 0.0599 0.5000 Uiso R . 1 1
H461 H 0.7480 1.0795 0.5720 0.0659 1.0000 Uiso R . . .
H471 H 0.7350 0.9735 0.6371 0.0871 1.0000 Uiso R . . .
H472 H 0.7955 0.9504 0.6197 0.0871 1.0000 Uiso R . . .
H481 H 0.8231 1.0950 0.6675 0.1126 1.0000 Uiso R . . .
H482 H 0.8240 1.1519 0.6289 0.1126 1.0000 Uiso R . . .
H491 H 0.7638 1.2805 0.6585 0.1145 1.0000 Uiso R . . .
H492 H 0.7172 1.1742 0.6625 0.1145 1.0000 Uiso R . . .
H501 H 0.6657 1.2921 0.6119 0.1006 1.0000 Uiso R . . .
H502 H 0.7257 1.2735 0.5936 0.1006 1.0000 Uiso R . . .
H511 H 0.6386 1.0869 0.6043 0.0758 1.0000 Uiso R . . .
H512 H 0.6395 1.1454 0.5659 0.0758 1.0000 Uiso R . . .
H521 H 0.5965 0.9861 0.5251 0.0530 1.0000 Uiso R . . .
H531 H 0.6710 1.1064 0.5057 0.0737 1.0000 Uiso R . . .
H532 H 0.6911 1.0021 0.4823 0.0737 1.0000 Uiso R . . .
H541 H 0.5701 1.1221 0.4653 0.0969 1.0000 Uiso R . . .
H542 H 0.6236 1.1291 0.4417 0.0969 1.0000 Uiso R . . .
H551 H 0.6047 0.9311 0.4246 0.0892 1.0000 Uiso R . . .
H552 H 0.5376 0.9993 0.4144 0.0892 1.0000 Uiso R . . .
H561 H 0.5097 0.9266 0.4677 0.0753 1.0000 Uiso R . . .
H562 H 0.5254 0.8190 0.4440 0.0753 1.0000 Uiso R . . .
H571 H 0.5757 0.7914 0.5075 0.0606 1.0000 Uiso R . . .
H572 H 0.6282 0.7979 0.4833 0.0606 1.0000 Uiso R . . .
H581 H 0.6827 0.8265 0.6119 0.0519 0.5000 Uiso R . 2 1
H591 H 0.5828 0.9210 0.5952 0.0695 0.5000 Uiso R . 2 1
H592 H 0.5568 0.8224 0.5653 0.0695 0.5000 Uiso R . 2 1
H601 H 0.5874 0.7875 0.6426 0.0865 0.5000 Uiso R . 2 1
H602 H 0.5170 0.7709 0.6173 0.0865 0.5000 Uiso R . 2 1
H611 H 0.5665 0.5830 0.6357 0.0983 0.5000 Uiso R . 2 1
H612 H 0.5563 0.6000 0.5926 0.0983 0.5000 Uiso R . 2 1
H621 H 0.6804 0.6601 0.6410 0.0869 0.5000 Uiso R . 2 1
H622 H 0.6694 0.5350 0.6216 0.0869 0.5000 Uiso R . 2 1
H631 H 0.7072 0.6570 0.5771 0.0764 0.5000 Uiso R . 2 1
H632 H 0.6313 0.6476 0.5610 0.0764 0.5000 Uiso R . 2 1
H641 H 0.9174 0.9302 0.6283 0.0629 1.0000 Uiso R . . 1
H642 H 0.9523 0.9204 0.5951 0.0629 1.0000 Uiso R . . 1
H651 H 1.0213 1.0680 0.6178 0.0680 1.0000 Uiso R . . 1
H652 H 0.9633 1.1090 0.6354 0.0680 1.0000 Uiso R . . 1
H661 H 1.0832 1.0463 0.6757 0.0688 0.5000 Uiso R . . 1
H662 H 1.0197 1.0490 0.6914 0.0688 0.5000 Uiso R . . 1
H671 H 1.0829 0.8585 0.6816 0.0589 1.0000 Uiso R . . 1
H672 H 1.0191 0.8611 0.6971 0.0589 1.0000 Uiso R . . 1
H681 H 1.0667 0.8431 0.5854 0.0531 1.0000 Uiso R . . 1
H682 H 1.0907 0.7445 0.5615 0.0531 1.0000 Uiso R . . 1
H691 H 1.0601 0.8774 0.5163 0.0609 1.0000 Uiso R . . 1
H692 H 1.0086 0.9364 0.5357 0.0609 1.0000 Uiso R . . 1
H701 H 0.9846 0.7712 0.4833 0.0579 0.5000 Uiso R . . 1
H702 H 0.9322 0.8494 0.4967 0.0579 0.5000 Uiso R . . 1
H711 H 0.9730 0.6169 0.5204 0.0530 1.0000 Uiso R . . 1
H712 H 0.9134 0.6876 0.5289 0.0530 1.0000 Uiso R . . 1
H721 H 0.8229 0.4606 0.5798 0.0925 1.0000 Uiso R . . .
H722 H 0.8414 0.5409 0.5490 0.0925 1.0000 Uiso R . . .
H731 H 0.8669 0.3715 0.5169 0.1028 1.0000 Uiso R . . .
H732 H 0.8036 0.3277 0.5289 0.1028 1.0000 Uiso R . . .
H741 H 0.8673 0.2298 0.5791 0.1056 1.0000 Uiso R . . .
H742 H 0.9057 0.1988 0.5484 0.1056 1.0000 Uiso R . . .
H751 H 0.9613 0.3110 0.6060 0.0933 1.0000 Uiso R . . .
H752 H 0.9799 0.3360 0.5679 0.0933 1.0000 Uiso R . . .
H1011 H 0.6700 0.3400 0.5338 0.0914 0.5000 Uiso R . . .
H1012 H 0.6618 0.4785 0.5365 0.0914 0.5000 Uiso R . . .
H1013 H 0.6542 0.4175 0.4976 0.0914 0.5000 Uiso R . . .
H1021 H 0.5648 0.3835 0.5433 0.0888 0.5000 Uiso R . . .
H1022 H 0.5572 0.3225 0.5044 0.0888 0.5000 Uiso R . . .
H1031 H 0.5556 0.5739 0.5128 0.0838 0.5000 Uiso R . . .
H1032 H 0.5413 0.5077 0.4745 0.0838 0.5000 Uiso R . . .
H3411 H 1.0073 0.6177 0.7920 0.0648 0.5000 Uiso R . 1 3
H3511 H 0.9553 0.5207 0.8324 0.0802 0.5000 Uiso R . 1 3
H3512 H 0.8984 0.6148 0.8252 0.0802 0.5000 Uiso R . 1 3
H3611 H 0.9818 0.6579 0.8822 0.1075 0.5000 Uiso R . 1 3
H3612 H 1.0285 0.6835 0.8554 0.1075 0.5000 Uiso R . 1 3
H3711 H 0.9782 0.8647 0.8677 0.0989 0.5000 Uiso R . 1 3
H3712 H 0.9119 0.8069 0.8466 0.0989 0.5000 Uiso R . 1 3
H3811 H 1.0177 0.8550 0.8130 0.0793 0.5000 Uiso R . 1 3
H3812 H 0.9511 0.9251 0.8038 0.0793 0.5000 Uiso R . 1 3
H3911 H 0.9616 0.7766 0.7584 0.0661 0.5000 Uiso R . 1 3
H3912 H 0.8971 0.7655 0.7730 0.0661 0.5000 Uiso R . 1 3
H4011 H 0.8250 0.5837 0.7646 0.0699 0.5000 Uiso R . 1 2
H4012 H 0.8275 0.4439 0.7646 0.0699 0.5000 Uiso R . 1 2
H4211 H 0.7303 0.3694 0.7985 0.0757 0.5000 Uiso R . 1 2
H4212 H 0.7539 0.4992 0.7925 0.0757 0.5000 Uiso R . 1 2
H4213 H 0.7850 0.3900 0.7763 0.0757 0.5000 Uiso R . 1 2
H4311 H 0.6575 0.4511 0.7497 0.0894 0.5000 Uiso R . 1 2
H4312 H 0.6886 0.3419 0.7335 0.0894 0.5000 Uiso R . 1 2
H4411 H 0.7046 0.5946 0.7234 0.0703 0.5000 Uiso R . 1 2
H4412 H 0.6891 0.4924 0.6937 0.0703 0.5000 Uiso R . 1 2
H4511 H 0.7958 0.5812 0.6999 0.0724 0.5000 Uiso R . 1 2
H4512 H 0.7958 0.4413 0.7007 0.0724 0.5000 Uiso R . 1 2
H5811 H 0.6256 0.7388 0.5584 0.0490 0.5000 Uiso R . 2 2
H5911 H 0.6179 0.8923 0.6189 0.0476 0.5000 Uiso R . 2 2
H5912 H 0.5705 0.9071 0.5797 0.0476 0.5000 Uiso R . 2 2
H6011 H 0.5171 0.7840 0.6177 0.0563 0.5000 Uiso R . 2 2
H6012 H 0.5274 0.7043 0.5847 0.0563 0.5000 Uiso R . 2 2
H6111 H 0.6213 0.7057 0.6563 0.0613 0.5000 Uiso R . 2 2
H6112 H 0.5683 0.6046 0.6467 0.0613 0.5000 Uiso R . 2 2
H6211 H 0.6623 0.5268 0.6271 0.0724 0.5000 Uiso R . 2 2
H6212 H 0.6152 0.5649 0.5896 0.0724 0.5000 Uiso R . 2 2
H6311 H 0.7064 0.7401 0.6315 0.0548 0.5000 Uiso R . 2 2
H6312 H 0.7276 0.6667 0.6000 0.0548 0.5000 Uiso R . 2 2
H6611 H 1.0783 1.0570 0.6819 0.0597 0.5000 Uiso R . . 2
H6612 H 1.0966 0.9854 0.6492 0.0597 0.5000 Uiso R . . 2
H7011 H 1.0265 0.7040 0.4997 0.0589 0.5000 Uiso R . . 2
H7012 H 0.9637 0.7792 0.4825 0.0589 0.5000 Uiso R . . 2

loop_
_atom_site_aniso_label
_atom_site_aniso_U_11
_atom_site_aniso_U_22
_atom_site_aniso_U_33
_atom_site_aniso_U_23
_atom_site_aniso_U_13
_atom_site_aniso_U_12
Sm1 0.02327(14) 0.0424(2) 0.02513(14) -0.0020(2) 0.00658(11) -0.0027(2)
Co1 0.0249(4) 0.0442(6) 0.0294(5) -0.0025(4) 0.0069(4) -0.0016(5)
Co2 0.0367(5) 0.0461(7) 0.0335(5) 0.0050(4) 0.0158(4) 0.0007(5)
Co3 0.0243(4) 0.0703(8) 0.0377(6) -0.0108(5) 0.0041(4) 0.0019(5)
P1 0.0229(7) 0.0649(14) 0.0284(7) -0.0092(7) 0.0077(6) -0.0034(8)
P2 0.0329(8) 0.0437(11) 0.0362(8) 0.0050(7) 0.0155(7) 0.0035(8)
P3 0.0251(6) 0.0401(11) 0.0354(7) -0.0020(7) 0.0071(6) -0.0043(8)
O1 0.052(3) 0.046(4) 0.050(3) -0.010(2) -0.001(2) 0.003(3)
O2 0.050(3) 0.051(3) 0.067(3) -0.002(3) 0.031(3) -0.004(3)
O3 0.061(3) 0.056(3) 0.040(3) -0.007(2) 0.012(2) 0.004(3)
O4 0.096(5) 0.098(5) 0.074(4) -0.025(4) 0.037(4) -0.052(4)
O5 0.041(2) 0.062(3) 0.045(2) 0.013(3) 0.003(2) 0.009(3)
O6 0.074(4) 0.065(4) 0.062(3) 0.016(3) 0.032(3) 0.032(3)
O7 0.017(2) 0.084(3) 0.050(3) -0.020(2) -0.0006(19) 0.013(2)
O8 0.121(6) 0.142(7) 0.086(5) -0.032(5) 0.057(5) -0.080(6)
O9 0.113(5) 0.102(5) 0.061(4) -0.033(4) 0.013(3) 0.002(4)
O10 0.0415(19) 0.041(2) 0.0331(18) 0.0020(16) 0.0035(16) 0.0070(17)
O11 0.0330(17) 0.039(2) 0.0236(16) 0.0052(15) 0.0047(15) -0.0018(16)
O12 0.040(2) 0.042(3) 0.044(2) -0.0069(19) 0.0019(19) -0.022(2)
C1 0.027(3) 0.041(5) 0.025(3) -0.002(3) 0.001(2) 0.007(3)
C2 0.040(3) 0.051(5) 0.060(4) -0.007(4) 0.024(3) 0.008(4)
C3 0.025(3) 0.056(5) 0.038(4) -0.015(3) 0.000(3) -0.002(3)
C4 0.051(5) 0.089(7) 0.055(5) 0.003(5) 0.027(4) -0.014(5)
C5 0.037(3) 0.059(5) 0.032(3) 0.015(3) -0.002(3) 0.025(4)
C6 0.038(4) 0.049(5) 0.032(3) -0.002(3) 0.012(3) -0.009(4)
C7 0.020(3) 0.094(5) 0.039(3) -0.018(3) 0.006(3) 0.010(3)
C8 0.047(4) 0.094(7) 0.063(5) -0.043(5) 0.023(4) -0.010(5)
C9 0.036(4) 0.093(6) 0.045(4) -0.007(4) 0.014(3) 0.032(4)
C10 0.037(2) 0.089(3) 0.067(3) 0.005(3) 0.019(2) -0.004(3)
C11 0.043(3) 0.088(4) 0.095(4) 0.001(3) 0.024(3) -0.008(3)
C12 0.044(3) 0.084(4) 0.099(4) 0.000(4) 0.027(3) -0.008(3)
C13 0.051(3) 0.094(4) 0.110(4) 0.005(4) 0.025(3) -0.007(4)
C14 0.048(3) 0.106(4) 0.105(4) 0.011(4) 0.024(3) 0.000(4)
C15 0.037(3) 0.098(4) 0.083(4) 0.006(3) 0.023(3) -0.003(3)
C16 0.062(5) 0.071(6) 0.076(5) -0.042(4) -0.011(4) 0.022(4)
C17 0.061(5) 0.058(6) 0.115(7) -0.035(5) -0.017(5) -0.008(5)
C18 0.079(5) 0.068(7) 0.074(5) -0.004(4) 0.026(4) 0.000(5)
C19 0.083(6) 0.070(6) 0.141(8) -0.012(6) 0.021(6) 0.016(5)
C20 0.089(6) 0.116(8) 0.112(8) -0.035(6) -0.022(6) 0.069(6)
C21 0.064(5) 0.072(6) 0.062(5) -0.013(4) -0.015(4) 0.034(5)
C22 0.037(3) 0.037(4) 0.028(3) 0.003(3) -0.001(2) 0.001(3)
C23 0.055(4) 0.049(4) 0.049(4) 0.007(3) -0.001(3) -0.025(4)
C24 0.096(6) 0.072(5) 0.034(4) 0.011(4) 0.023(4) 0.014(5)
C25 0.060(4) 0.081(5) 0.019(3) -0.005(3) -0.003(3) 0.011(4)
C26 0.045(4) 0.073(5) 0.033(3) -0.023(3) -0.010(3) -0.017(4)
C27 0.042(3) 0.039(4) 0.027(3) 0.006(3) -0.008(3) 0.000(3)
C28 0.049(3) 0.056(4) 0.072(4) 0.029(4) 0.043(3) 0.020(4)
C29 0.071(5) 0.052(5) 0.099(6) 0.023(5) 0.029(5) 0.025(5)
C30 0.087(6) 0.092(7) 0.133(8) 0.033(6) 0.056(6) 0.055(6)
C31 0.112(8) 0.100(8) 0.142(9) 0.059(6) 0.071(7) 0.052(6)
C32 0.059(5) 0.129(8) 0.114(7) 0.067(7) 0.032(5) 0.048(6)
C33 0.036(3) 0.096(6) 0.093(5) 0.048(5) 0.028(4) 0.048(4)
C34 0.022(6) 0.060(10) 0.018(6) -0.008(6) 0.006(6) 0.013(6)
C35 0.036(8) 0.079(13) 0.016(7) -0.009(8) 0.008(6) 0.001(9)
C36 0.060(9) 0.081(13) 0.032(7) -0.020(7) -0.002(8) 0.009(9)
C37 0.042(7) 0.078(12) 0.048(8) -0.014(7) 0.016(7) 0.001(8)
C38 0.058(9) 0.076(12) 0.070(10) 0.004(8) 0.008(9) -0.001(9)
C39 0.042(7) 0.070(9) 0.038(7) 0.019(6) 0.016(6) 0.000(8)
C40 0.038(3) 0.047(4) 0.046(3) 0.003(3) 0.021(3) -0.005(3)
C41 0.043(3) 0.058(4) 0.056(3) 0.001(3) 0.024(2) -0.015(3)
C42 0.044(4) 0.056(5) 0.060(4) -0.003(4) 0.018(4) -0.012(4)
C43 0.040(4) 0.049(5) 0.056(5) -0.003(4) 0.020(4) -0.015(4)
C44 0.039(5) 0.045(5) 0.058(5) -0.001(5) 0.017(4) -0.011(4)
C45 0.036(4) 0.044(5) 0.053(4) -0.001(4) 0.020(4) -0.007(4)
C46 0.062(4) 0.059(5) 0.048(4) -0.007(3) 0.036(3) -0.013(4)
C47 0.052(4) 0.084(6) 0.051(4) -0.024(4) 0.015(4) -0.012(4)
C48 0.073(5) 0.132(8) 0.086(5) -0.066(6) 0.043(4) -0.046(6)
C49 0.092(6) 0.094(7) 0.099(6) -0.037(6) 0.054(6) -0.049(6)
C50 0.097(7) 0.065(6) 0.095(6) -0.024(5) 0.052(5) -0.015(5)
C51 0.070(4) 0.033(4) 0.088(5) -0.021(4) 0.035(4) -0.015(4)
C52 0.042(3) 0.040(4) 0.043(4) 0.003(3) 0.015(3) 0.003(3)
C53 0.061(4) 0.037(4) 0.062(4) 0.009(3) 0.016(4) 0.005(4)
C54 0.069(5) 0.083(7) 0.070(5) 0.041(4) 0.016(4) 0.008(5)
C55 0.047(4) 0.099(6) 0.048(4) 0.013(4) 0.013(3) 0.019(4)
C56 0.050(4) 0.082(5) 0.044(3) 0.011(4) -0.002(3) -0.008(5)
C57 0.039(3) 0.054(5) 0.047(4) 0.004(3) 0.000(3) -0.006(3)
C58 0.038(5) 0.044(6) 0.039(5) 0.009(5) 0.014(4) -0.009(5)
C59 0.049(6) 0.054(7) 0.038(6) 0.001(6) 0.024(5) -0.022(6)
C60 0.071(7) 0.061(7) 0.047(7) 0.010(6) 0.010(6) -0.023(7)
C61 0.078(7) 0.064(7) 0.063(7) 0.014(7) 0.003(6) -0.022(7)
C62 0.071(7) 0.050(7) 0.066(7) 0.017(6) -0.004(6) -0.011(7)
C63 0.063(6) 0.047(6) 0.060(6) 0.011(5) 0.002(6) -0.006(6)
C64 0.049(3) 0.046(3) 0.046(3) 0.004(3) 0.006(2) 0.008(3)
C65 0.056(3) 0.045(3) 0.054(3) -0.004(2) -0.001(3) 0.011(3)
C66 0.058(4) 0.042(4) 0.051(4) -0.006(4) 0.000(4) 0.012(4)
C67 0.049(3) 0.039(3) 0.040(2) -0.006(3) 0.006(2) 0.012(3)
C68 0.037(3) 0.048(3) 0.027(2) 0.001(2) 0.006(2) -0.006(3)
C69 0.047(3) 0.058(3) 0.029(2) 0.006(2) 0.003(2) -0.007(3)
C70 0.040(4) 0.056(4) 0.027(3) 0.004(3) 0.002(3) -0.002(4)
C71 0.034(2) 0.050(3) 0.021(2) 0.003(2) 0.000(2) 0.001(2)
C72 0.066(4) 0.051(5) 0.078(5) -0.002(4) -0.016(4) -0.031(4)
C73 0.087(5) 0.053(5) 0.085(5) -0.011(4) -0.015(4) -0.042(4)
C74 0.088(5) 0.066(5) 0.103(5) -0.014(4) 0.015(5) -0.032(4)
C75 0.070(5) 0.056(5) 0.090(5) -0.026(4) 0.012(4) -0.019(4)
C101 0.093(9) 0.044(8) 0.065(8) -0.005(6) 0.008(7) -0.009(7)
C102 0.073(7) 0.031(6) 0.070(7) -0.004(6) 0.006(6) -0.011(6)
C103 0.077(8) 0.024(7) 0.061(8) -0.009(5) 0.012(7) -0.011(6)
C341 0.048(9) 0.063(10) 0.037(7) 0.000(8) 0.012(8) -0.017(9)
C351 0.064(13) 0.072(12) 0.061(13) 0.004(11) 0.018(10) -0.018(12)
C361 0.089(12) 0.078(12) 0.072(11) 0.000(9) 0.017(11) -0.007(11)
C371 0.077(11) 0.062(11) 0.081(10) -0.007(8) 0.026(9) -0.010(10)
C381 0.069(10) 0.052(10) 0.053(8) -0.015(7) 0.033(8) -0.010(8)
C391 0.056(8) 0.051(9) 0.033(6) 0.003(6) 0.001(6) -0.025(7)
C401 0.029(6) 0.060(10) 0.056(8) 0.002(7) 0.014(6) -0.019(8)
C421 0.070(9) 0.068(10) 0.062(9) -0.006(7) 0.018(7) -0.045(8)
C431 0.069(9) 0.089(12) 0.056(9) -0.002(8) 0.012(8) -0.034(9)
C441 0.041(8) 0.072(13) 0.064(9) 0.002(9) 0.003(7) 0.019(8)
C451 0.036(7) 0.052(9) 0.059(8) 0.013(7) 0.006(6) 0.000(7)
C581 0.028(3) 0.036(4) 0.036(4) 0.008(3) 0.006(3) -0.010(3)
C591 0.029(4) 0.038(5) 0.039(5) 0.008(4) 0.005(4) -0.015(4)
C601 0.034(4) 0.036(5) 0.045(5) 0.004(4) 0.001(4) -0.018(4)
C611 0.039(4) 0.032(5) 0.050(5) 0.008(4) 0.003(4) -0.021(4)
C621 0.040(4) 0.032(5) 0.048(5) 0.011(4) -0.001(4) -0.017(4)
C631 0.034(4) 0.033(5) 0.036(4) 0.010(4) 0.000(4) -0.010(4)
C661 0.050(4) 0.040(4) 0.045(4) -0.007(4) 0.008(3) 0.009(4)
C701 0.043(4) 0.053(4) 0.028(3) 0.003(3) -0.003(3) -0.002(4)

loop_
_atom_type_symbol
_atom_type_scat_dispersion_real
_atom_type_scat_dispersion_imag
_atom_type_scat_Cromer_Mann_a1
_atom_type_scat_Cromer_Mann_b1
_atom_type_scat_Cromer_Mann_a2
_atom_type_scat_Cromer_Mann_b2
_atom_type_scat_Cromer_Mann_a3
_atom_type_scat_Cromer_Mann_b3
_atom_type_scat_Cromer_Mann_a4
_atom_type_scat_Cromer_Mann_b4
_atom_type_scat_Cromer_Mann_c
_atom_type_scat_source
Sm -5.3236 12.2178 24.0042 2.4727 19.4258 0.1965 13.4396 14.3996 2.8960 128.0070 2.2096 'International Tables Vol C 4.2.6.8 and 6.1.1.4'
Co -2.3653 3.6143 12.2841 4.2791 7.3409 0.2784 4.0034 13.5359 2.3488 71.1692 1.0118 'International Tables Vol C 4.2.6.8 and 6.1.1.4'
P 0.2955 0.4335 6.4345 1.9067 4.1791 27.1570 1.7800 0.5260 1.4908 68.1645 1.1149 'International Tables Vol C 4.2.6.8 and 6.1.1.4'
O 0.0492 0.0322 3.0485 13.2771 2.2868 5.7011 1.5463 0.3239 0.8670 32.9089 0.2508 'International Tables Vol C 4.2.6.8 and 6.1.1.4'
C 0.0181 0.0091 2.3100 20.8439 1.0200 10.2075 1.5886 0.5687 0.8650 51.6512 0.2156 'International Tables Vol C 4.2.6.8 and 6.1.1.4'
H 0.0000 0.0000 0.4930 10.5109 0.3229 26.1257 0.1402 3.1424 0.0408 57.7998 0.0030 'International Tables Vol C 4.2.6.8 and 6.1.1.4'
N 0.0311 0.0180 12.2126 0.0057 3.1322 9.8933 2.0125 28.9975 1.1663 0.5826 -11.5290 'International Tables Vol C 4.2.6.8 and 6.1.1.4'

loop_
_geom_angle_atom_site_label_1
_geom_angle_site_symmetry_1
_geom_angle_atom_site_label_2
_geom_angle_atom_site_label_3
_geom_angle
_geom_angle_publ_flag
Co1 . Sm1 Co2 106.10(3) yes
Co1 . Sm1 O7 162.23(11) yes
Co2 . Sm1 O7 89.44(12) yes
Co1 . Sm1 O10 110.28(10) yes
Co2 . Sm1 O10 89.60(10) yes
O7 . Sm1 O10 77.70(15) yes
Co1 . Sm1 O11 87.73(10) yes
Co2 . Sm1 O11 162.61(10) yes
O7 . Sm1 O11 78.80(15) yes
O10 . Sm1 O11 75.50(13) yes
Co1 . Sm1 O12 92.39(12) yes
Co2 . Sm1 O12 104.77(11) yes
O7 . Sm1 O12 75.01(16) yes
O10 . Sm1 O12 148.85(15) yes
O11 . Sm1 O12 84.68(14) yes
Sm1 . Co1 P1 172.74(5) yes
Sm1 . Co1 C1 76.81(18) yes
P1 . Co1 C1 98.98(19) yes
Sm1 . Co1 C2 80.5(2) yes
P1 . Co1 C2 97.4(2) yes
C1 . Co1 C2 124.1(3) yes
Sm1 . Co1 C3 86.6(2) yes
P1 . Co1 C3 100.6(2) yes
C1 . Co1 C3 113.6(3) yes
C2 . Co1 C3 115.2(3) yes
Sm1 . Co2 P2 173.76(7) yes
Sm1 . Co2 C4 77.9(2) yes
P2 . Co2 C4 97.8(3) yes
Sm1 . Co2 C5 81.7(2) yes
P2 . Co2 C5 97.4(2) yes
C4 . Co2 C5 125.2(4) yes
Sm1 . Co2 C6 85.4(2) yes
P2 . Co2 C6 100.6(2) yes
C4 . Co2 C6 114.8(4) yes
C5 . Co2 C6 113.4(3) yes
P3 . Co3 C7 110.9(2) yes
P3 . Co3 C8 104.1(3) yes
C7 . Co3 C8 112.1(4) yes
P3 . Co3 C9 107.3(2) yes
C7 . Co3 C9 111.5(4) yes
C8 . Co3 C9 110.6(4) yes
Co1 . P1 C10 115.6(3) yes
Co1 . P1 C16 114.6(2) yes
C10 . P1 C16 102.0(4) yes
Co1 . P1 C22 115.8(2) yes
C10 . P1 C22 106.1(3) yes
C16 . P1 C22 100.8(3) yes
Co2 . P2 C28 116.2(2) yes
Co2 . P2 C40 112.7(4) yes
C28 . P2 C40 99.3(4) yes
Co2 . P2 C28 116.2(2) yes
Co2 . P2 C401 116.2(4) yes
C28 . P2 C401 108.3(5) yes
Co2 . P2 C28 116.2(2) yes
Co2 . P2 C341 112.8(6) yes
C28 . P2 C341 98.3(6) yes
Co2 . P2 C28 116.2(2) yes
Co2 . P2 C34 116.4(5) yes
C28 . P2 C34 106.8(6) yes
Co3 . P3 C46 110.8(2) yes
Co3 . P3 C52 114.8(2) yes
C46 . P3 C52 105.2(3) yes
Co3 . P3 C58 118.1(5) yes
C46 . P3 C58 99.3(5) yes
C52 . P3 C58 106.9(5) yes
Co3 . P3 C46 110.8(2) yes
Co3 . P3 C52 114.8(2) yes
C46 . P3 C52 105.2(3) yes
Co3 . P3 C581 113.7(5) yes
C46 . P3 C581 112.0(5) yes
C52 . P3 C581 99.6(5) yes
Sm1 . O7 C7 151.5(4) yes
Sm1 . O10 C64 123.8(4) yes
Sm1 . O10 C67 128.2(4) yes
C64 . O10 C67 106.0(5) yes
Sm1 . O11 C68 124.3(3) yes
Sm1 . O11 C71 126.1(3) yes
C68 . O11 C71 108.5(4) yes
Sm1 . O12 C72 126.6(4) yes
Sm1 . O12 C75 124.0(4) yes
C72 . O12 C75 107.3(5) yes
O1 . C1 Co1 174.0(5) yes
O2 . C2 Co1 174.8(6) yes
O3 . C3 Co1 175.5(6) yes
O4 . C4 Co2 175.2(7) yes
O5 . C5 Co2 176.9(6) yes
O6 . C6 Co2 176.7(6) yes
O7 . C7 Co3 173.0(5) yes
Co3 . C8 O8 178.0(9) yes
O9 . C9 Co3 174.3(7) yes
P1 . C10 C11 117.1(5) yes
P1 . C10 C15 121.4(6) yes
C11 . C10 C15 111.1(7) yes
P1 . C10 H101 101.0 no
C11 . C10 H101 100.7 no
C15 . C10 H101 100.8 no
C10 . C11 C12 118.9(7) yes
C10 . C11 H111 106.2 no
C12 . C11 H111 106.6 no
C10 . C11 H112 107.8 no
C12 . C11 H112 107.7 no
H111 . C11 H112 109.5 no
C11 . C12 C13 106.7(7) yes
C11 . C12 H121 110.6 no
C13 . C12 H121 110.8 no
C11 . C12 H122 109.1 no
C13 . C12 H122 110.2 no
H121 . C12 H122 109.5 no
C12 . C13 C14 117.7(8) yes
C12 . C13 H131 108.0 no
C14 . C13 H131 105.5 no
C12 . C13 H132 106.9 no
C14 . C13 H132 109.1 no
H131 . C13 H132 109.5 no
C13 . C14 C15 113.1(8) yes
C13 . C14 H141 110.5 no
C15 . C14 H141 111.1 no
C13 . C14 H142 106.7 no
C15 . C14 H142 105.7 no
H141 . C14 H142 109.5 no
C10 . C15 C14 117.6(7) yes
C10 . C15 H151 106.4 no
C14 . C15 H151 104.8 no
C10 . C15 H152 108.6 no
C14 . C15 H152 109.7 no
H151 . C15 H152 109.5 no
P1 . C16 C17 114.7(6) yes
P1 . C16 C21 118.8(6) yes
C17 . C16 C21 118.9(7) yes
P1 . C16 H161 99.3 no
C17 . C16 H161 99.2 no
C21 . C16 H161 99.1 no
C16 . C17 C18 116.7(8) yes
C16 . C17 H171 104.7 no
C18 . C17 H171 106.4 no
C16 . C17 H172 110.2 no
C18 . C17 H172 109.0 no
H171 . C17 H172 109.5 no
C17 . C18 C19 115.3(8) yes
C17 . C18 H181 106.5 no
C19 . C18 H181 108.3 no
C17 . C18 H182 109.0 no
C19 . C18 H182 108.1 no
H181 . C18 H182 109.5 no
C18 . C19 C20 117.1(9) yes
C18 . C19 H191 107.6 no
C20 . C19 H191 109.8 no
C18 . C19 H192 107.2 no
C20 . C19 H192 105.5 no
H191 . C19 H192 109.5 no
C19 . C20 C21 116.7(9) yes
C19 . C20 H201 106.0 no
C21 . C20 H201 105.2 no
C19 . C20 H202 109.8 no
C21 . C20 H202 109.4 no
H201 . C20 H202 109.5 no
C20 . C21 C16 112.2(7) yes
C20 . C21 H211 107.8 no
C16 . C21 H211 109.3 no
C20 . C21 H212 111.1 no
C16 . C21 H212 107.0 no
H211 . C21 H212 109.5 no
P1 . C22 C23 111.1(4) yes
P1 . C22 C27 111.6(4) yes
C23 . C22 C27 109.7(5) yes
P1 . C22 H221 107.9 no
C23 . C22 H221 108.8 no
C27 . C22 H221 107.6 no
C22 . C23 C24 110.7(5) yes
C22 . C23 H231 108.3 no
C24 . C23 H231 108.2 no
C22 . C23 H232 110.1 no
C24 . C23 H232 110.1 no
H231 . C23 H232 109.5 no
C23 . C24 C25 110.9(6) yes
C23 . C24 H241 110.0 no
C25 . C24 H241 108.4 no
C23 . C24 H242 109.0 no
C25 . C24 H242 109.0 no
H241 . C24 H242 109.5 no
C24 . C25 C26 110.0(6) yes
C24 . C25 H251 109.8 no
C26 . C25 H251 110.0 no
C24 . C25 H252 108.8 no
C26 . C25 H252 108.7 no
H251 . C25 H252 109.5 no
C25 . C26 C27 111.6(5) yes
C25 . C26 H261 109.2 no
C27 . C26 H261 109.0 no
C25 . C26 H262 108.7 no
C27 . C26 H262 108.9 no
H261 . C26 H262 109.5 no
C26 . C27 C22 109.5(5) yes
C26 . C27 H271 110.1 no
C22 . C27 H271 109.6 no
C26 . C27 H272 109.0 no
C22 . C27 H272 109.2 no
H271 . C27 H272 109.5 no
P2 . C28 C29 110.6(5) yes
P2 . C28 C33 111.3(5) yes
C29 . C28 C33 110.9(7) yes
P2 . C28 H281 107.9 no
C29 . C28 H281 107.4 no
C33 . C28 H281 108.7 no
C28 . C29 C30 110.7(7) yes
C28 . C29 H291 108.5 no
C30 . C29 H291 108.7 no
C28 . C29 H292 109.7 no
C30 . C29 H292 109.8 no
H291 . C29 H292 109.5 no
C29 . C30 C31 109.5(8) yes
C29 . C30 H301 108.9 no
C31 . C30 H301 109.4 no
C29 . C30 H302 109.6 no
C31 . C30 H302 109.9 no
H301 . C30 H302 109.5 no
C30 . C31 C32 111.8(9) yes
C30 . C31 H311 109.1 no
C32 . C31 H311 109.2 no
C30 . C31 H312 109.2 no
C32 . C31 H312 108.0 no
H311 . C31 H312 109.5 no
C31 . C32 C33 113.5(8) yes
C31 . C32 H321 109.8 no
C33 . C32 H321 109.4 no
C31 . C32 H322 107.1 no
C33 . C32 H322 107.5 no
H321 . C32 H322 109.5 no
C28 . C33 C32 106.7(6) yes
C28 . C33 H331 110.0 no
C32 . C33 H331 110.3 no
C28 . C33 H332 110.8 no
C32 . C33 H332 109.5 no
H331 . C33 H332 109.5 no
P2 . C34 C35 115.8(14) yes
P2 . C34 C39 112.2(12) yes
C35 . C34 C39 110.1(19) yes
P2 . C34 H341 105.8 no
C35 . C34 H341 105.8 no
C39 . C34 H341 106.4 no
C34 . C35 C36 107.7(20) yes
C34 . C35 H351 109.3 no
C36 . C35 H351 111.9 no
C34 . C35 H352 109.9 no
C36 . C35 H352 108.6 no
H351 . C35 H352 109.5 no
C35 . C36 C37 110.6(18) yes
C35 . C36 H361 108.2 no
C37 . C36 H361 108.7 no
C35 . C36 H362 110.3 no
C37 . C36 H362 109.6 no
H361 . C36 H362 109.5 no
C36 . C37 C38 115.0(15) yes
C36 . C37 H371 107.0 no
C38 . C37 H371 110.9 no
C36 . C37 H372 109.4 no
C38 . C37 H372 105.1 no
H371 . C37 H372 109.5 no
C37 . C38 C39 110.0(15) yes
C37 . C38 H381 111.4 no
C39 . C38 H381 110.9 no
C37 . C38 H382 106.8 no
C39 . C38 H382 108.0 no
H381 . C38 H382 109.5 no
C34 . C39 C38 113.3(14) yes
C34 . C39 H391 108.0 no
C38 . C39 H391 106.3 no
C34 . C39 H392 109.5 no
C38 . C39 H392 110.1 no
H391 . C39 H392 109.5 no
P2 . C40 C41 118.2(11) yes
P2 . C40 C45 112.6(11) yes
C41 . C40 C45 112.1(11) yes
P2 . C40 H401 103.8 no
C41 . C40 H401 103.6 no
C45 . C40 H401 104.8 no
C40 . C41 C42 109.5(11) yes
C40 . C41 H411 110.0 no
C42 . C41 H411 109.6 no
C40 . C41 H412 108.7 no
C42 . C41 H412 109.6 no
H411 . C41 H412 109.5 no
C421 . C41 C401 112.5(10) yes
C41 . C42 C43 113.2(11) yes
C41 . C42 H421 109.4 no
C43 . C42 H421 108.6 no
C41 . C42 H422 108.9 no
C43 . C42 H422 107.3 no
H421 . C42 H422 109.5 no
C42 . C43 C44 110.4(15) yes
C42 . C43 H431 107.4 no
C44 . C43 H431 106.3 no
C42 . C43 H432 111.3 no
C44 . C43 H432 111.7 no
H431 . C43 H432 109.5 no
C43 . C44 C45 111.4(14) yes
C43 . C44 H441 109.8 no
C45 . C44 H441 110.3 no
C43 . C44 H442 106.4 no
C45 . C44 H442 109.4 no
H441 . C44 H442 109.5 no
C40 . C45 C44 116.0(15) yes
C40 . C45 H451 109.6 no
C44 . C45 H451 108.1 no
C40 . C45 H452 106.1 no
C44 . C45 H452 107.4 no
H451 . C45 H452 109.5 no
P3 . C46 C47 112.4(5) yes
P3 . C46 C51 120.1(5) yes
C47 . C46 C51 107.6(6) yes
P3 . C46 H461 105.2 no
C47 . C46 H461 104.2 no
C51 . C46 H461 106.1 no
C46 . C47 C48 114.7(7) yes
C46 . C47 H471 107.6 no
C48 . C47 H471 107.0 no
C46 . C47 H472 109.1 no
C48 . C47 H472 108.9 no
H471 . C47 H472 109.5 no
C47 . C48 C49 108.5(7) yes
C47 . C48 H481 111.9 no
C49 . C48 H481 111.6 no
C47 . C48 H482 107.7 no
C49 . C48 H482 107.6 no
H481 . C48 H482 109.5 no
C48 . C49 C50 110.8(8) yes
C48 . C49 H491 109.9 no
C50 . C49 H491 110.3 no
C48 . C49 H492 107.4 no
C50 . C49 H492 108.9 no
H491 . C49 H492 109.5 no
C49 . C50 C51 111.3(7) yes
C49 . C50 H501 108.6 no
C51 . C50 H501 108.7 no
C49 . C50 H502 108.2 no
C51 . C50 H502 110.5 no
H501 . C50 H502 109.5 no
C46 . C51 C50 108.7(6) yes
C46 . C51 H511 110.1 no
C50 . C51 H511 111.4 no
C46 . C51 H512 108.9 no
C50 . C51 H512 108.2 no
H511 . C51 H512 109.5 no
P3 . C52 C53 110.6(4) yes
P3 . C52 C57 112.6(4) yes
C53 . C52 C57 111.7(6) yes
P3 . C52 H521 107.3 no
C53 . C52 H521 107.6 no
C57 . C52 H521 106.7 no
C52 . C53 C54 113.3(6) yes
C52 . C53 H531 108.3 no
C54 . C53 H531 108.5 no
C52 . C53 H532 108.7 no
C54 . C53 H532 108.5 no
H531 . C53 H532 109.5 no
C53 . C54 C55 110.6(6) yes
C53 . C54 H541 108.9 no
C55 . C54 H541 108.6 no
C53 . C54 H542 109.5 no
C55 . C54 H542 109.9 no
H541 . C54 H542 109.5 no
C54 . C55 C56 110.6(6) yes
C54 . C55 H551 108.8 no
C56 . C55 H551 109.5 no
C54 . C55 H552 109.0 no
C56 . C55 H552 109.5 no
H551 . C55 H552 109.5 no
C55 . C56 C57 112.4(6) yes
C55 . C56 H561 109.3 no
C57 . C56 H561 108.4 no
C55 . C56 H562 108.7 no
C57 . C56 H562 108.5 no
H561 . C56 H562 109.5 no
C56 . C57 C52 110.5(6) yes
C56 . C57 H571 110.2 no
C52 . C57 H571 109.9 no
C56 . C57 H572 108.5 no
C52 . C57 H572 108.2 no
H571 . C57 H572 109.5 no
P3 . C58 C59 120.4(11) yes
P3 . C58 C63 110.9(10) yes
C59 . C58 C63 108.7(15) yes
P3 . C58 H581 106.5 no
C59 . C58 H581 104.9 no
C63 . C58 H581 104.1 no
C58 . C59 C60 112.3(16) yes
C58 . C59 H591 107.8 no
C60 . C59 H591 109.1 no
C58 . C59 H592 109.7 no
C60 . C59 H592 108.4 no
H591 . C59 H592 109.5 no
C59 . C60 C61 113.2(16) yes
C59 . C60 H601 107.3 no
C61 . C60 H601 105.6 no
C59 . C60 H602 111.0 no
C61 . C60 H602 110.0 no
H601 . C60 H602 109.5 no
C60 . C61 C62 107.9(16) yes
C60 . C61 H611 111.5 no
C62 . C61 H611 110.8 no
C60 . C61 H612 107.1 no
C62 . C61 H612 109.9 no
H611 . C61 H612 109.5 no
C61 . C62 C63 102.5(13) yes
C61 . C62 H621 111.3 no
C63 . C62 H621 111.7 no
C61 . C62 H622 110.8 no
C63 . C62 H622 111.0 no
H621 . C62 H622 109.5 no
C58 . C63 C62 104.3(14) yes
C58 . C63 H631 110.6 no
C62 . C63 H631 111.2 no
C58 . C63 H632 110.0 no
C62 . C63 H632 111.2 no
H631 . C63 H632 109.5 no
O10 . C64 C65 107.1(6) yes
O10 . C64 H641 109.2 no
C65 . C64 H641 108.7 no
O10 . C64 H642 110.6 no
C65 . C64 H642 111.8 no
H641 . C64 H642 109.5 no
C65 . C66 C67 107.2(10) yes
C65 . C66 H661 113.7 no
C67 . C66 H661 112.4 no
C65 . C66 H662 107.3 no
C67 . C66 H662 106.4 no
H661 . C66 H662 109.5 no
O11 . C68 C69 100.8(5) yes
O11 . C68 H681 111.4 no
C69 . C68 H681 112.1 no
O11 . C68 H682 111.4 no
C69 . C68 H682 111.5 no
H681 . C68 H682 109.5 no
C69 . C70 C71 102.3(9) yes
C69 . C70 H701 108.6 no
C71 . C70 H701 108.8 no
C69 . C70 H702 113.8 no
C71 . C70 H702 113.6 no
H701 . C70 H702 109.5 no
O12 . C72 C73 100.2(7) yes
O12 . C72 H721 112.9 no
C73 . C72 H721 110.5 no
O12 . C72 H722 111.1 no
C73 . C72 H722 112.6 no
H721 . C72 H722 109.5 no
C72 . C73 C74 104.9(7) yes
C72 . C73 H731 110.0 no
C74 . C73 H731 108.0 no
C72 . C73 H732 111.7 no
C74 . C73 H732 112.6 no
H731 . C73 H732 109.5 no
C73 . C74 C75 99.9(8) yes
C73 . C74 H741 108.7 no
C75 . C74 H741 111.5 no
C73 . C74 H742 114.4 no
C75 . C74 H742 112.6 no
H741 . C74 H742 109.5 no
O12 . C75 C74 110.6(8) yes
O12 . C75 H751 108.9 no
C74 . C75 H751 109.2 no
O12 . C75 H752 109.9 no
C74 . C75 H752 108.8 no
H751 . C75 H752 109.5 no
C102 . C101 H1011 109.9 no
C102 . C101 H1012 110.0 no
H1011 . C101 H1012 109.5 no
C102 . C101 H1013 108.5 no
H1011 . C101 H1013 109.5 no
H1012 . C101 H1013 109.5 no
C101 . C102 C103 108.3(7) yes
C101 . C102 H1021 108.7 no
C103 . C102 H1021 110.2 no
C101 . C102 H1022 110.3 no
C103 . C102 H1022 109.8 no
H1021 . C102 H1022 109.5 no
C103 2_666 C103 C102 109.4(8) yes
C103 2_666 C103 H1031 109.2 no
C102 . C103 H1031 109.5 no
C103 2_666 C103 H1032 109.3 no
C102 . C103 H1032 109.8 no
H1031 . C103 H1032 109.5 no
P2 . C341 C351 118.1(16) yes
P2 . C341 C391 114.3(14) yes
C351 . C341 C391 105(2) yes
P2 . C341 H3411 105.9 no
C351 . C341 H3411 107.4 no
C391 . C341 H3411 105.3 no
C341 . C351 C361 114(3) yes
C341 . C351 H3511 106.4 no
C361 . C351 H3511 107.9 no
C341 . C351 H3512 112.3 no
C361 . C351 H3512 106.9 no
H3511 . C351 H3512 109.5 no
C351 . C361 C371 106(2) yes
C351 . C361 H3611 114.1 no
C371 . C361 H3611 113.6 no
C351 . C361 H3612 107.4 no
C371 . C361 H3612 105.8 no
H3611 . C361 H3612 109.5 no
C361 . C371 C381 109.9(17) yes
C361 . C371 H3711 110.9 no
C381 . C371 H3711 111.3 no
C361 . C371 H3712 105.8 no
C381 . C371 H3712 109.3 no
H3711 . C371 H3712 109.5 no
C371 . C381 C391 112.0(15) yes
C371 . C381 H3811 108.0 no
C391 . C381 H3811 108.5 no
C371 . C381 H3812 108.8 no
C391 . C381 H3812 110.0 no
H3811 . C381 H3812 109.5 no
C341 . C391 C381 117.2(15) yes
C341 . C391 H3911 106.8 no
C381 . C391 H3911 107.5 no
C341 . C391 H3912 108.4 no
C381 . C391 H3912 107.3 no
H3911 . C391 H3912 109.5 no
P2 . C401 C41 113.5(9) yes
P2 . C401 C451 114.9(10) yes
P2 . C401 H4011 108.5 no
C451 . C401 H4011 108.1 no
P2 . C401 H4012 108.3 no
C451 . C401 H4012 107.6 no
H4011 . C401 H4012 109.5 no
C431 . C421 H4211 109.7 no
C431 . C421 H4212 114.6 no
H4211 . C421 H4212 109.5 no
C431 . C421 H4213 104.0 no
H4211 . C421 H4213 109.5 no
H4212 . C421 H4213 109.5 no
C421 . C431 C441 111.1(15) yes
C421 . C431 H4311 103.1 no
C441 . C431 H4311 103.7 no
C421 . C431 H4312 113.7 no
C441 . C431 H4312 114.5 no
H4311 . C431 H4312 109.5 no
C431 . C441 C451 115.8(15) yes
C431 . C441 H4411 113.5 no
C451 . C441 H4411 108.3 no
C431 . C441 H4412 103.8 no
C451 . C441 H4412 105.4 no
H4411 . C441 H4412 109.5 no
C441 . C451 C401 110.7(15) yes
C441 . C451 H4511 109.4 no
C401 . C451 H4511 108.0 no
C441 . C451 H4512 110.6 no
C401 . C451 H4512 108.6 no
H4511 . C451 H4512 109.5 no
P3 . C581 C591 113.0(11) yes
P3 . C581 C631 117.6(10) yes
C591 . C581 C631 107.0(13) yes
P3 . C581 H5811 105.9 no
C591 . C581 H5811 106.5 no
C631 . C581 H5811 106.0 no
C581 . C591 C601 107.2(15) yes
C581 . C591 H5911 109.1 no
C601 . C591 H5911 111.1 no
C581 . C591 H5912 109.6 no
C601 . C591 H5912 110.3 no
H5911 . C591 H5912 109.5 no
C591 . C601 C611 107.4(12) yes
C591 . C601 H6011 107.9 no
C611 . C601 H6011 108.4 no
C591 . C601 H6012 112.2 no
C611 . C601 H6012 111.3 no
H6011 . C601 H6012 109.5 no
C601 . C611 C621 103.8(12) yes
C601 . C611 H6111 110.6 no
C621 . C611 H6111 110.0 no
C601 . C611 H6112 111.5 no
C621 . C611 H6112 111.4 no
H6111 . C611 H6112 109.5 no
C611 . C621 C631 101.3(11) yes
C611 . C621 H6211 110.3 no
C631 . C621 H6211 111.8 no
C611 . C621 H6212 112.1 no
C631 . C621 H6212 111.7 no
H6211 . C621 H6212 109.5 no
C581 . C631 C621 105.6(11) yes
C581 . C631 H6311 109.9 no
C621 . C631 H6311 110.6 no
C581 . C631 H6312 110.8 no
C621 . C631 H6312 110.5 no
H6311 . C631 H6312 109.5 no
H6611 . C661 H6612 109.5 no
H7011 . C701 H7012 109.5 no

loop_
_geom_bond_atom_site_label_1
_geom_bond_atom_site_label_2
_geom_bond_site_symmetry_2
_geom_bond_distance
_geom_bond_publ_flag
Sm1 Co1 . 2.9541(10) yes
Sm1 Co2 . 2.8969(9) yes
Sm1 O7 . 2.346(4) yes
Sm1 O10 . 2.450(4) yes
Sm1 O11 . 2.452(4) yes
Sm1 O12 . 2.445(4) yes
Co1 P1 . 2.2256(17) yes
Co1 C1 . 1.716(8) yes
Co1 C2 . 1.770(8) yes
Co1 C3 . 1.749(7) yes
Co2 P2 . 2.2231(18) yes
Co2 C4 . 1.755(10) yes
Co2 C5 . 1.732(7) yes
Co2 C6 . 1.770(8) yes
Co3 P3 . 2.2130(17) yes
Co3 C7 . 1.722(7) yes
Co3 C8 . 1.787(12) yes
Co3 C9 . 1.729(9) yes
P1 C10 . 1.793(7) yes
P1 C16 . 1.898(8) yes
P1 C22 . 1.848(6) yes
P2 C28 . 1.859(8) yes
P2 C40 . 1.838(19) yes
P2 C28 . 1.859(8) yes
P2 C401 . 1.898(16) yes
P2 C28 . 1.859(8) yes
P2 C341 . 1.82(2) yes
P2 C28 . 1.859(8) yes
P2 C34 . 1.91(2) yes
P3 C46 . 1.850(7) yes
P3 C52 . 1.867(7) yes
P3 C58 . 1.833(17) yes
P3 C46 . 1.850(7) yes
P3 C52 . 1.867(7) yes
P3 C581 . 1.871(17) yes
O1 C1 . 1.174(8) yes
O2 C2 . 1.144(8) yes
O3 C3 . 1.151(8) yes
O4 C4 . 1.143(10) yes
O5 C5 . 1.157(8) yes
O6 C6 . 1.142(8) yes
O7 C7 . 1.203(8) yes
O8 C8 . 1.119(10) yes
O9 C9 . 1.170(9) yes
O10 C64 . 1.460(8) yes
O10 C67 . 1.489(8) yes
O11 C68 . 1.464(7) yes
O11 C71 . 1.446(7) yes
O12 C72 . 1.471(9) yes
O12 C75 . 1.483(10) yes
C10 C11 . 1.437(10) yes
C10 C15 . 1.488(9) yes
C10 H101 . 0.950 no
C11 C12 . 1.561(10) yes
C11 H111 . 0.950 no
C11 H112 . 0.950 no
C12 C13 . 1.550(10) yes
C12 H121 . 0.950 no
C12 H122 . 0.950 no
C13 C14 . 1.431(11) yes
C13 H131 . 0.950 no
C13 H132 . 0.950 no
C14 C15 . 1.482(10) yes
C14 H141 . 0.950 no
C14 H142 . 0.950 no
C15 H151 . 0.950 no
C15 H152 . 0.950 no
C16 C17 . 1.449(9) yes
C16 C21 . 1.513(10) yes
C16 H161 . 0.950 no
C17 C18 . 1.488(11) yes
C17 H171 . 0.950 no
C17 H172 . 0.950 no
C18 C19 . 1.507(11) yes
C18 H181 . 0.950 no
C18 H182 . 0.950 no
C19 C20 . 1.454(12) yes
C19 H191 . 0.950 no
C19 H192 . 0.950 no
C20 C21 . 1.523(12) yes
C20 H201 . 0.950 no
C20 H202 . 0.950 no
C21 H211 . 0.950 no
C21 H212 . 0.950 no
C22 C23 . 1.550(7) yes
C22 C27 . 1.550(7) yes
C22 H221 . 0.950 no
C23 C24 . 1.544(7) yes
C23 H231 . 0.950 no
C23 H232 . 0.950 no
C24 C25 . 1.542(8) yes
C24 H241 . 0.950 no
C24 H242 . 0.950 no
C25 C26 . 1.533(7) yes
C25 H251 . 0.950 no
C25 H252 . 0.950 no
C26 C27 . 1.542(6) yes
C26 H261 . 0.950 no
C26 H262 . 0.950 no
C27 H271 . 0.950 no
C27 H272 . 0.950 no
C28 C29 . 1.539(8) yes
C28 C33 . 1.531(7) yes
C28 H281 . 0.950 no
C29 C30 . 1.536(8) yes
C29 H291 . 0.950 no
C29 H292 . 0.950 no
C30 C31 . 1.524(8) yes
C30 H301 . 0.950 no
C30 H302 . 0.950 no
C31 C32 . 1.524(9) yes
C31 H311 . 0.950 no
C31 H312 . 0.950 no
C32 C33 . 1.553(8) yes
C32 H321 . 0.950 no
C32 H322 . 0.950 no
C33 H331 . 0.950 no
C33 H332 . 0.950 no
C34 C35 . 1.521(16) yes
C34 C39 . 1.542(15) yes
C34 H341 . 0.950 no
C35 C36 . 1.569(17) yes
C35 H351 . 0.950 no
C35 H352 . 0.950 no
C36 C37 . 1.543(16) yes
C36 H361 . 0.950 no
C36 H362 . 0.950 no
C37 C38 . 1.528(16) yes
C37 H371 . 0.950 no
C37 H372 . 0.950 no
C38 C39 . 1.529(17) yes
C38 H381 . 0.950 no
C38 H382 . 0.950 no
C39 H391 . 0.950 no
C39 H392 . 0.950 no
C40 C41 . 1.526(9) yes
C40 C45 . 1.518(9) yes
C40 H401 . 0.950 no
C41 C42 . 1.517(9) yes
C41 H411 . 0.950 no
C41 H412 . 0.950 no
C41 C421 . 1.544(14) yes
C41 C401 . 1.552(14) yes
C42 C43 . 1.519(9) yes
C42 H421 . 0.950 no
C42 H422 . 0.950 no
C43 C44 . 1.518(9) yes
C43 H431 . 0.950 no
C43 H432 . 0.950 no
C44 C45 . 1.518(9) yes
C44 H441 . 0.950 no
C44 H442 . 0.950 no
C45 H451 . 0.950 no
C45 H452 . 0.950 no
C46 C47 . 1.506(7) yes
C46 C51 . 1.531(7) yes
C46 H461 . 0.950 no
C47 C48 . 1.521(8) yes
C47 H471 . 0.950 no
C47 H472 . 0.950 no
C48 C49 . 1.529(8) yes
C48 H481 . 0.950 no
C48 H482 . 0.950 no
C49 C50 . 1.525(8) yes
C49 H491 . 0.950 no
C49 H492 . 0.950 no
C50 C51 . 1.523(8) yes
C50 H501 . 0.950 no
C50 H502 . 0.950 no
C51 H511 . 0.950 no
C51 H512 . 0.950 no
C52 C53 . 1.522(7) yes
C52 C57 . 1.503(7) yes
C52 H521 . 0.950 no
C53 C54 . 1.510(7) yes
C53 H531 . 0.950 no
C53 H532 . 0.950 no
C54 C55 . 1.503(8) yes
C54 H541 . 0.950 no
C54 H542 . 0.950 no
C55 C56 . 1.502(7) yes
C55 H551 . 0.950 no
C55 H552 . 0.950 no
C56 C57 . 1.517(7) yes
C56 H561 . 0.950 no
C56 H562 . 0.950 no
C57 H571 . 0.950 no
C57 H572 . 0.950 no
C58 C59 . 1.531(16) yes
C58 C63 . 1.544(16) yes
C58 H581 . 0.950 no
C59 C60 . 1.533(16) yes
C59 H591 . 0.950 no
C59 H592 . 0.950 no
C60 C61 . 1.521(16) yes
C60 H601 . 0.950 no
C60 H602 . 0.950 no
C61 C62 . 1.563(16) yes
C61 H611 . 0.950 no
C61 H612 . 0.950 no
C62 C63 . 1.585(16) yes
C62 H621 . 0.950 no
C62 H622 . 0.950 no
C63 H631 . 0.950 no
C63 H632 . 0.950 no
C64 C65 . 1.493(10) yes
C64 H641 . 0.950 no
C64 H642 . 0.950 no
C65 C661 . 1.633(16) yes
C66 C67 . 1.450(18) yes
C66 H661 . 0.950 no
C66 H662 . 0.950 no
C67 C661 . 1.511(17) yes
C68 C69 . 1.502(9) yes
C68 H681 . 0.950 no
C68 H682 . 0.950 no
C69 C701 . 1.537(16) yes
C70 C71 . 1.555(16) yes
C70 H701 . 0.950 no
C70 H702 . 0.950 no
C71 C701 . 1.422(16) yes
C72 C73 . 1.561(12) yes
C72 H721 . 0.950 no
C72 H722 . 0.950 no
C73 C74 . 1.505(13) yes
C73 H731 . 0.950 no
C73 H732 . 0.950 no
C74 C75 . 1.456(11) yes
C74 H741 . 0.950 no
C74 H742 . 0.950 no
C75 H751 . 0.950 no
C75 H752 . 0.950 no
C101 C102 . 1.519(14) yes
C101 H1011 . 0.950 no
C101 H1012 . 0.950 no
C101 H1013 . 0.950 no
C102 C103 . 1.525(13) yes
C102 H1021 . 0.950 no
C102 H1022 . 0.950 no
C103 C103 2_666 1.535(16) yes
C103 H1031 . 0.950 no
C103 H1032 . 0.950 no
C341 C351 . 1.505(17) yes
C341 C391 . 1.536(17) yes
C341 H3411 . 0.950 no
C351 C361 . 1.546(18) yes
C351 H3511 . 0.950 no
C351 H3512 . 0.950 no
C361 C371 . 1.513(17) yes
C361 H3611 . 0.950 no
C361 H3612 . 0.950 no
C371 C381 . 1.532(16) yes
C371 H3711 . 0.950 no
C371 H3712 . 0.950 no
C381 C391 . 1.531(15) yes
C381 H3811 . 0.950 no
C381 H3812 . 0.950 no
C391 H3911 . 0.950 no
C391 H3912 . 0.950 no
C401 C451 . 1.508(15) yes
C401 H4011 . 0.950 no
C401 H4012 . 0.950 no
C421 C431 . 1.504(15) yes
C421 H4211 . 0.950 no
C421 H4212 . 0.950 no
C421 H4213 . 0.950 no
C431 C441 . 1.527(16) yes
C431 H4311 . 0.950 no
C431 H4312 . 0.950 no
C441 C451 . 1.540(15) yes
C441 H4411 . 0.950 no
C441 H4412 . 0.950 no
C451 H4511 . 0.950 no
C451 H4512 . 0.950 no
C581 C591 . 1.593(16) yes
C581 C631 . 1.585(14) yes
C581 H5811 . 0.950 no
C591 C601 . 1.589(16) yes
C591 H5911 . 0.950 no
C591 H5912 . 0.950 no
C601 C611 . 1.600(14) yes
C601 H6011 . 0.950 no
C601 H6012 . 0.950 no
C611 C621 . 1.596(16) yes
C611 H6111 . 0.950 no
C611 H6112 . 0.950 no
C621 C631 . 1.614(14) yes
C621 H6211 . 0.950 no
C621 H6212 . 0.950 no
C631 H6311 . 0.950 no
C631 H6312 . 0.950 no
C661 H6611 . 0.950 no
C661 H6612 . 0.950 no
C701 H7011 . 0.950 no
C701 H7012 . 0.950 no
